data_4515814
loop_
_publ_author_name
'Li, Guo-Xing'
'Hu, Xiafei'
'He, Gang'
'Chen, Gong'

_publ_section_title
;
 Photoredox-Mediated Minisci-type Alkylation of N-Heteroarenes with
 Alkanes with High Methylene Selectivity
;
_journal_issue 12
_journal_name_full 'ACS Catalysis'
_journal_page_first 11847
_journal_paper_doi 10.1021/acscatal.8b04079
_journal_volume 8
_journal_year 2018
_chemical_formula_moiety 'C25 H23 N O4'
_chemical_formula_sum 'C25 H23 N O4'
_chemical_formula_weight 401.47
_space_group_crystal_system triclinic
_space_group_IT_number 2
_space_group_name_Hall '-P 1'
_space_group_name_H-M_alt 'P -1'
_symmetry_Int_Tables_number 2
_atom_sites_solution_primary direct
_audit_creation_date 2017-11-16
_audit_creation_method
;
Olex2 1.2
(compiled 2017.08.10 svn.r3458 for OlexSys, GUI svn.r5381)
;
_cell_angle_alpha 79.500(6)
_cell_angle_beta 87.548(7)
_cell_angle_gamma 81.464(7)
_cell_formula_units_Z 2
_cell_length_a 8.535(3)
_cell_length_b 10.595(4)
_cell_length_c 11.444(4)
_cell_measurement_reflns_used 1801
_cell_measurement_temperature 298(2)
_cell_measurement_theta_max 26.698
_cell_measurement_theta_min 2.413
_cell_volume 1006.1(6)
_computing_cell_refinement 'SAINT V6.36A (BRUKER, 2016)'
_computing_data_collection 'SMART v5.625 (Bruker, 2001)'
_computing_data_reduction 'SAINT V6.36A (BRUKER, 2016)'
_computing_molecular_graphics 'Olex2 (Dolomanov et al., 2009)'
_computing_publication_material 'Olex2 (Dolomanov et al., 2009)'
_computing_structure_refinement 'olex2.refine (Bourhis et al., 2015)'
_computing_structure_solution 'XS (Sheldrick, 2008)'
_diffrn_ambient_temperature 298(2)
_diffrn_measured_fraction_theta_full 0.9638
_diffrn_measured_fraction_theta_max 0.9638
_diffrn_measurement_device_type 'CCD area detector'
_diffrn_measurement_method 'phi and omega scans'
_diffrn_radiation_monochromator graphite
_diffrn_radiation_type 'Mo K\a'
_diffrn_radiation_wavelength 0.71073
_diffrn_reflns_av_R_equivalents 0.0295
_diffrn_reflns_av_unetI/netI 0.0596
_diffrn_reflns_limit_h_max 11
_diffrn_reflns_limit_h_min -11
_diffrn_reflns_limit_k_max 14
_diffrn_reflns_limit_k_min -14
_diffrn_reflns_limit_l_max 15
_diffrn_reflns_limit_l_min -13
_diffrn_reflns_number 9541
_diffrn_reflns_theta_full 28.4545
_diffrn_reflns_theta_max 28.45
_diffrn_reflns_theta_min 1.81
_diffrn_source_current 5.0
_diffrn_source_power 0.1
_diffrn_source_voltage 20.0
_exptl_absorpt_coefficient_mu 0.090
_exptl_absorpt_correction_T_max 0.9
_exptl_absorpt_correction_T_min 0.753283
_exptl_absorpt_correction_type multi-scan
_exptl_absorpt_process_details
;
SADABS V2.05 (BRUKER, 2001) was used for absorption correction.
R(int) was 0.0416 before and 0.0224 after correction.
The Ratio of minimum to maximum transmission is 0.7533.
The \l/2 correction factor is 0.0015.
;
_exptl_crystal_colour colorless
_exptl_crystal_density_diffrn 1.3250
_exptl_crystal_description block
_exptl_crystal_F_000 424.2213
_exptl_crystal_size_max 0.29
_exptl_crystal_size_mid 0.21
_exptl_crystal_size_min 0.18
_refine_diff_density_max 0.5054
_refine_diff_density_min -0.4060
_refine_diff_density_rms 0.0954
_refine_ls_d_res_high 0.7458
_refine_ls_d_res_low 11.2510
_refine_ls_goodness_of_fit_ref 0.8733
_refine_ls_hydrogen_treatment constr
_refine_ls_matrix_type full
_refine_ls_number_constraints 41
_refine_ls_number_parameters 272
_refine_ls_number_reflns 4895
_refine_ls_number_restraints 0
_refine_ls_restrained_S_all 0.8733
_refine_ls_R_factor_all 0.1168
_refine_ls_R_factor_gt 0.0651
_refine_ls_shift/su_max 0.0004
_refine_ls_shift/su_mean 0.0000
_refine_ls_structure_factor_coef Fsqd
_refine_ls_weighting_details 'w=1/[\s^2^(Fo^2^)+(0.1162P)^2^+0.6108P] where P=(Fo^2^+2Fc^2^)/3'
_refine_ls_weighting_scheme calc
_refine_ls_wR_factor_gt 0.1855
_refine_ls_wR_factor_ref 0.2245
_reflns_Friedel_coverage 0.0
_reflns_limit_h_max 11
_reflns_limit_h_min -11
_reflns_limit_k_max 14
_reflns_limit_k_min -13
_reflns_limit_l_max 15
_reflns_limit_l_min 0
_reflns_number_gt 2714
_reflns_number_total 4895
_reflns_threshold_expression I>=2u(I)
_cod_data_source_file cs8b04079_si_002.cif
_cod_data_source_block gul2s
_cod_original_cell_volume 1006.2(6)
_cod_database_code 4515814
_olex2_refinement_description
;
1. Fixed Uiso
 At 1.2 times of:
  All C(H) groups, All C(H,H) groups
 At 1.5 times of:
  All C(H,H,H) groups
2.a Ternary CH refined with riding coordinates:
 C12(H12), C13(H13), C14(H14), C16(H16)
2.b Secondary CH2 refined with riding coordinates:
 C15(H15a,H15b), C17(H17a,H17b), C18(H18a,H18b)
2.c Aromatic/amide H refined with riding coordinates:
 C4(H4), C8(H8), C9(H9), C10(H10), C11(H11), C21(H21), C22(H22), C23(H23),
 C24(H24), C25(H25)
2.d Idealised Me refined as rotating group:
 C1(H1a,H1b,H1c)
;
_olex2_submission_special_instructions 'No special instructions were received'

loop_
_space_group_symop_id
_space_group_symop_operation_xyz
1 x,y,z
2 -x,-y,-z

loop_
_atom_site_label
_atom_site_type_symbol
_atom_site_fract_x
_atom_site_fract_y
_atom_site_fract_z
_atom_site_U_iso_or_equiv
_atom_site_adp_type
_atom_site_occupancy
_atom_site_refinement_flags_posn
O1 O 0.8423(3) 0.9086(2) 1.01534(17) 0.0631(6) Uani 1.000000 .
O2 O 0.9367(3) 0.8308(3) 1.19513(19) 0.0936(9) Uani 1.000000 .
O3 O 0.7923(2) 0.76469(17) 0.50901(16) 0.0526(5) Uani 1.000000 .
N1 N 1.0233(3) 0.7242(2) 0.91981(18) 0.0467(5) Uani 1.000000 .
C1 C 0.7398(5) 1.0063(4) 1.0644(3) 0.0790(10) Uani 1.000000 .
H1a H 0.681(2) 1.0643(16) 1.0019(4) 0.1186(16) Uiso 1.000000 GR
H1b H 0.668(2) 0.9660(4) 1.1209(18) 0.1186(16) Uiso 1.000000 GR
H1c H 0.8021(5) 1.0541(17) 1.103(2) 0.1186(16) Uiso 1.000000 GR
C2 C 0.9352(4) 0.8242(3) 1.0917(2) 0.0574(8) Uani 1.000000 .
C3 C 1.0344(3) 0.7215(3) 1.0391(2) 0.0501(7) Uani 1.000000 .
C4 C 1.1320(4) 0.6281(3) 1.1109(2) 0.0561(8) Uani 1.000000 .
H4 H 1.1363(4) 0.6307(3) 1.1915(2) 0.0673(9) Uiso 1.000000 R
C5 C 1.2257(3) 0.5287(3) 1.0639(2) 0.0523(7) Uani 1.000000 .
C6 C 1.2118(3) 0.5278(3) 0.9417(2) 0.0473(6) Uani 1.000000 .
C7 C 1.1080(3) 0.6318(2) 0.8728(2) 0.0423(6) Uani 1.000000 .
C8 C 1.3017(3) 0.4263(3) 0.8927(3) 0.0555(7) Uani 1.000000 .
H8 H 1.2931(3) 0.4236(3) 0.8124(3) 0.0665(9) Uiso 1.000000 R
C9 C 1.4009(4) 0.3322(3) 0.9620(3) 0.0666(9) Uani 1.000000 .
H9 H 1.4586(4) 0.2653(3) 0.9291(3) 0.0799(11) Uiso 1.000000 R
C10 C 1.4162(4) 0.3358(4) 1.0826(3) 0.0725(10) Uani 1.000000 .
H10 H 1.4857(4) 0.2720(4) 1.1288(3) 0.0870(12) Uiso 1.000000 R
C11 C 1.3313(4) 0.4307(3) 1.1329(3) 0.0652(9) Uani 1.000000 .
H11 H 1.3425(4) 0.4316(3) 1.2133(3) 0.0782(11) Uiso 1.000000 R
C12 C 1.0968(3) 0.6369(2) 0.7409(2) 0.0420(6) Uani 1.000000 .
H12 H 1.0880(3) 0.5497(2) 0.7268(2) 0.0504(7) Uiso 1.000000 R
C13 C 0.9581(3) 0.7321(2) 0.6799(2) 0.0402(6) Uani 1.000000 .
H13 H 0.8623(3) 0.7436(2) 0.7293(2) 0.0483(7) Uiso 1.000000 R
C14 C 0.9347(3) 0.6876(3) 0.5633(2) 0.0463(6) Uani 1.000000 .
H14 H 0.9281(3) 0.5945(3) 0.5756(2) 0.0555(8) Uiso 1.000000 R
C15 C 1.0808(3) 0.7210(3) 0.4892(2) 0.0537(7) Uani 1.000000 .
H15a H 1.1459(3) 0.6434(3) 0.4716(2) 0.0645(9) Uiso 1.000000 R
H15b H 1.0509(3) 0.7789(3) 0.4152(2) 0.0645(9) Uiso 1.000000 R
C16 C 1.1682(3) 0.7880(3) 0.5693(2) 0.0497(7) Uani 1.000000 .
H16 H 1.2403(3) 0.8454(3) 0.5271(2) 0.0597(8) Uiso 1.000000 R
C17 C 1.2439(3) 0.6842(3) 0.6700(2) 0.0527(7) Uani 1.000000 .
H17a H 1.3085(3) 0.7208(3) 0.7192(2) 0.0633(8) Uiso 1.000000 R
H17b H 1.3085(3) 0.6140(3) 0.6391(2) 0.0633(8) Uiso 1.000000 R
C18 C 1.0314(3) 0.8553(2) 0.6352(2) 0.0494(7) Uani 1.000000 .
H18a H 0.9622(3) 0.9202(2) 0.5827(2) 0.0593(8) Uiso 1.000000 R
H18b H 1.0664(3) 0.8927(2) 0.6992(2) 0.0593(8) Uiso 1.000000 R
C19 C 0.7145(4) 0.7158(3) 0.4345(3) 0.0554(7) Uani 1.000000 .
C20 C 0.5825(3) 0.8093(3) 0.3769(2) 0.0477(6) Uani 1.000000 .
C21 C 0.5704(4) 0.9402(3) 0.3768(2) 0.0529(7) Uani 1.000000 .
H21 H 0.6458(4) 0.9717(3) 0.4157(2) 0.0634(8) Uiso 1.000000 R
C22 C 0.4478(4) 1.0251(3) 0.3199(3) 0.0611(8) Uani 1.000000 .
H22 H 0.4405(4) 1.1134(3) 0.3209(3) 0.0734(10) Uiso 1.000000 R
C23 C 0.3365(4) 0.9802(3) 0.2617(3) 0.0624(8) Uani 1.000000 .
H23 H 0.2548(4) 1.0379(3) 0.2220(3) 0.0749(10) Uiso 1.000000 R
C24 C 0.3460(4) 0.8508(4) 0.2621(3) 0.0665(9) Uani 1.000000 .
H24 H 0.2697(4) 0.8202(4) 0.2235(3) 0.0798(10) Uiso 1.000000 R
C25 C 0.4674(4) 0.7648(3) 0.3190(3) 0.0610(8) Uani 1.000000 .
H25 H 0.4725(4) 0.6766(3) 0.3189(3) 0.0732(10) Uiso 1.000000 R
O4 O 0.7523(3) 0.6082(2) 0.4133(3) 0.1013(11) Uani 1.000000 .

loop_
_atom_site_aniso_label
_atom_site_aniso_U_11
_atom_site_aniso_U_22
_atom_site_aniso_U_33
_atom_site_aniso_U_12
_atom_site_aniso_U_13
_atom_site_aniso_U_23
O1 0.0797(15) 0.0678(13) 0.0412(11) -0.0049(11) -0.0036(10) -0.0120(10)
O2 0.109(2) 0.130(2) 0.0400(13) 0.0081(17) -0.0146(13) -0.0275(13)
O3 0.0597(12) 0.0503(11) 0.0480(11) 0.0050(9) -0.0239(9) -0.0142(9)
N1 0.0551(13) 0.0543(13) 0.0316(11) -0.0146(11) -0.0082(9) -0.0027(9)
C1 0.096(3) 0.082(2) 0.057(2) 0.000(2) 0.0053(19) -0.0205(18)
C2 0.0647(19) 0.077(2) 0.0339(14) -0.0204(16) -0.0059(13) -0.0099(14)
C3 0.0577(17) 0.0606(17) 0.0357(14) -0.0234(14) -0.0073(12) -0.0047(12)
C4 0.0656(19) 0.0737(19) 0.0309(13) -0.0286(16) -0.0158(12) 0.0037(13)
C5 0.0520(16) 0.0609(17) 0.0433(15) -0.0238(14) -0.0161(12) 0.0091(13)
C6 0.0455(14) 0.0524(16) 0.0439(14) -0.0181(12) -0.0125(11) 0.0037(12)
C7 0.0439(14) 0.0472(14) 0.0352(13) -0.0119(11) -0.0092(10) 0.0006(11)
C8 0.0528(16) 0.0582(17) 0.0509(16) -0.0082(14) -0.0126(13) 0.0050(13)
C9 0.0584(19) 0.0584(19) 0.075(2) -0.0040(15) -0.0171(16) 0.0104(16)
C10 0.066(2) 0.070(2) 0.072(2) -0.0156(18) -0.0286(17) 0.0243(18)
C11 0.067(2) 0.074(2) 0.0506(18) -0.0257(17) -0.0250(15) 0.0154(16)
C12 0.0488(14) 0.0419(13) 0.0342(12) -0.0071(11) -0.0103(11) -0.0008(10)
C13 0.0464(14) 0.0425(13) 0.0308(12) -0.0049(11) -0.0070(10) -0.0039(10)
C14 0.0534(16) 0.0421(14) 0.0418(14) -0.0003(12) -0.0158(12) -0.0056(11)
C15 0.0628(18) 0.0624(18) 0.0339(13) -0.0003(14) -0.0090(12) -0.0081(12)
C16 0.0597(17) 0.0539(16) 0.0348(13) -0.0141(13) 0.0028(12) -0.0019(11)
C17 0.0467(15) 0.0698(19) 0.0418(14) -0.0104(13) -0.0065(12) -0.0074(13)
C18 0.0684(18) 0.0438(14) 0.0357(13) -0.0095(13) -0.0081(12) -0.0038(11)
C19 0.0652(19) 0.0489(16) 0.0545(17) -0.0058(14) -0.0172(14) -0.0141(13)
C20 0.0489(15) 0.0564(16) 0.0374(13) -0.0030(12) -0.0083(11) -0.0093(12)
C21 0.0622(18) 0.0573(17) 0.0387(14) -0.0053(14) -0.0119(12) -0.0078(12)
C22 0.073(2) 0.0589(18) 0.0452(16) 0.0098(15) -0.0100(15) -0.0062(13)
C23 0.0542(18) 0.084(2) 0.0410(15) 0.0136(16) -0.0074(13) -0.0063(15)
C24 0.0519(18) 0.092(3) 0.0585(19) -0.0087(17) -0.0142(14) -0.0199(17)
C25 0.0585(18) 0.0642(19) 0.0625(19) -0.0050(15) -0.0175(15) -0.0166(15)
O4 0.118(2) 0.0602(15) 0.131(2) 0.0205(14) -0.0733(19) -0.0413(15)

loop_
_atom_type_symbol
_atom_type_scat_dispersion_real
_atom_type_scat_dispersion_imag
_atom_type_scat_Cromer_Mann_a1
_atom_type_scat_Cromer_Mann_a2
_atom_type_scat_Cromer_Mann_a3
_atom_type_scat_Cromer_Mann_a4
_atom_type_scat_Cromer_Mann_b1
_atom_type_scat_Cromer_Mann_b2
_atom_type_scat_Cromer_Mann_b3
_atom_type_scat_Cromer_Mann_b4
_atom_type_scat_Cromer_Mann_c
_atom_type_scat_source
_atom_type_scat_dispersion_source
H 0.00000 0.00000 0.49300 0.32291 0.14019 0.04081 10.51090 26.12570 3.14236 57.79970 0.0030380000826 'International Tables Volume C Table 6.1.1.4 (pp. 500-502)' 'Henke, Gullikson and Davis, At. Data and Nucl. Data Tables, 1993, 54, 2'
C 0.00347 0.00161 2.31000 1.02000 1.58860 0.86500 20.84390 10.20750 0.56870 51.65120 0.215599998832 'International Tables Volume C Table 6.1.1.4 (pp. 500-502)' 'Henke, Gullikson and Davis, At. Data and Nucl. Data Tables, 1993, 54, 2'
O 0.01158 0.00611 3.04850 2.28680 1.54630 0.86700 13.27710 5.70110 0.32390 32.90890 0.250800013542 'International Tables Volume C Table 6.1.1.4 (pp. 500-502)' 'Henke, Gullikson and Davis, At. Data and Nucl. Data Tables, 1993, 54, 2'
N 0.00653 0.00323 12.21260 3.13220 2.01250 1.16630 0.00570 9.89330 28.99750 0.58260 -11.5290002823 'International Tables Volume C Table 6.1.1.4 (pp. 500-502)' 'Henke, Gullikson and Davis, At. Data and Nucl. Data Tables, 1993, 54, 2'

loop_
_geom_angle_atom_site_label_1
_geom_angle_atom_site_label_2
_geom_angle_atom_site_label_3
_geom_angle
C2 O1 C1 115.9(2)
C19 O3 C14 118.6(2)
C7 N1 C3 118.4(2)
H1a C1 O1 109.5
H1b C1 O1 109.5
H1b C1 H1a 109.5
H1c C1 O1 109.5
H1c C1 H1a 109.5
H1c C1 H1b 109.5
O2 C2 O1 122.2(3)
C3 C2 O1 114.6(2)
C3 C2 O2 123.2(3)
C2 C3 N1 118.0(3)
C4 C3 N1 122.9(3)
C4 C3 C2 119.1(2)
H4 C4 C3 119.81(18)
C5 C4 C3 120.4(3)
C5 C4 H4 119.81(15)
C6 C5 C4 117.4(3)
C11 C5 C4 123.1(3)
C11 C5 C6 119.4(3)
C7 C6 C5 118.1(3)
C8 C6 C5 118.6(3)
C8 C6 C7 123.4(2)
C6 C7 N1 122.7(2)
C12 C7 N1 118.0(2)
C12 C7 C6 119.3(2)
H8 C8 C6 119.71(15)
C9 C8 C6 120.6(3)
C9 C8 H8 119.7(2)
H9 C9 C8 119.9(2)
C10 C9 C8 120.3(3)
C10 C9 H9 119.9(2)
H10 C10 C9 119.6(2)
C11 C10 C9 120.9(3)
C11 C10 H10 119.56(18)
C10 C11 C5 120.2(3)
H11 C11 C5 119.9(2)
H11 C11 C10 119.88(18)
H12 C12 C7 108.60(14)
C13 C12 C7 115.4(2)
C13 C12 H12 108.60(13)
C17 C12 C7 112.8(2)
C17 C12 H12 108.60(15)
C17 C12 C13 102.58(19)
H13 C13 C12 115.00(13)
C14 C13 C12 105.7(2)
C14 C13 H13 115.00(14)
C18 C13 C12 103.4(2)
C18 C13 H13 115.00(14)
C18 C13 C14 101.1(2)
C13 C14 O3 107.8(2)
H14 C14 O3 111.69(13)
H14 C14 C13 111.69(13)
C15 C14 O3 110.2(2)
C15 C14 C13 103.4(2)
C15 C14 H14 111.69(15)
H15a C15 C14 111.06(15)
H15b C15 C14 111.06(14)
H15b C15 H15a 109.0
C16 C15 C14 103.5(2)
C16 C15 H15a 111.06(15)
C16 C15 H15b 111.06(15)
H16 C16 C15 114.73(14)
C17 C16 C15 108.2(2)
C17 C16 H16 114.73(14)
C18 C16 C15 101.8(2)
C18 C16 H16 114.73(14)
C18 C16 C17 101.1(2)
C16 C17 C12 102.7(2)
H17a C17 C12 111.23(13)
H17a C17 C16 111.23(15)
H17b C17 C12 111.23(15)
H17b C17 C16 111.23(15)
H17b C17 H17a 109.1
C16 C18 C13 94.6(2)
H18a C18 C13 112.81(14)
H18a C18 C16 112.81(14)
H18b C18 C13 112.81(13)
H18b C18 C16 112.81(14)
H18b C18 H18a 110.3
C20 C19 O3 112.7(2)
O4 C19 O3 123.0(3)
O4 C19 C20 124.2(3)
C21 C20 C19 122.2(2)
C25 C20 C19 119.4(3)
C25 C20 C21 118.4(3)
H21 C21 C20 119.67(16)
C22 C21 C20 120.7(3)
C22 C21 H21 119.67(18)
H22 C22 C21 119.86(18)
C23 C22 C21 120.3(3)
C23 C22 H22 119.86(19)
H23 C23 C22 120.15(19)
C24 C23 C22 119.7(3)
C24 C23 H23 120.15(18)
H24 C24 C23 119.67(18)
C25 C24 C23 120.7(3)
C25 C24 H24 119.67(19)
C24 C25 C20 120.3(3)
H25 C25 C20 119.87(18)
H25 C25 C24 119.87(19)

loop_
_geom_bond_atom_site_label_1
_geom_bond_atom_site_label_2
_geom_bond_distance
O1 C1 1.434(4)
O1 C2 1.325(3)
O2 C2 1.200(3)
O3 C14 1.454(3)
O3 C19 1.322(3)
N1 C3 1.367(3)
N1 C7 1.312(3)
C1 H1a 0.9600
C1 H1b 0.9600
C1 H1c 0.9600
C2 C3 1.478(4)
C3 C4 1.365(4)
C4 H4 0.9300
C4 C5 1.399(4)
C5 C6 1.411(4)
C5 C11 1.414(4)
C6 C7 1.440(3)
C6 C8 1.414(4)
C7 C12 1.507(3)
C8 H8 0.9300
C8 C9 1.364(4)
C9 H9 0.9300
C9 C10 1.400(5)
C10 H10 0.9300
C10 C11 1.352(5)
C11 H11 0.9300
C12 H12 0.9800
C12 C13 1.538(3)
C12 C17 1.561(4)
C13 H13 0.9800
C13 C14 1.524(3)
C13 C18 1.526(3)
C14 H14 0.9800
C14 C15 1.527(4)
C15 H15a 0.9700
C15 H15b 0.9700
C15 C16 1.534(4)
C16 H16 0.9800
C16 C17 1.531(4)
C16 C18 1.521(4)
C17 H17a 0.9700
C17 H17b 0.9700
C18 H18a 0.9700
C18 H18b 0.9700
C19 C20 1.476(4)
C19 O4 1.203(3)
C20 C21 1.376(4)
C20 C25 1.390(4)
C21 H21 0.9300
C21 C22 1.376(4)
C22 H22 0.9300
C22 C23 1.370(4)
C23 H23 0.9300
C23 C24 1.361(4)
C24 H24 0.9300
C24 C25 1.374(4)
C25 H25 0.9300
